data_4003211
loop_
_publ_author_name
'Boal, Ben W.'
'Schmidt, Joel E.'
'Deimund, Mark A.'
'Deem, Michael W.'
'Henling, Lawrence M.'
'Brand, Stephen K.'
'Zones, Stacey I.'
'Davis, Mark E.'

_publ_section_title
;
 Facile Synthesis and Catalysis of Pure-Silica and Heteroatom LTA
;
_journal_issue 22
_journal_name_full 'Chemistry of Materials'
_journal_page_first 7774
_journal_paper_doi 10.1021/acs.chemmater.5b03579
_journal_volume 27
_journal_year 2015
_chemical_formula_moiety '0.08(O24 Si12), 0.08(F)'
_chemical_formula_sum 'F0.08 O2 Si'
_chemical_formula_weight 61.69
_space_group_crystal_system cubic
_space_group_IT_number 221
_space_group_name_Hall '-P 4 2 3'
_space_group_name_H-M_alt 'P m -3 m'
_atom_sites_solution_primary direct
_atom_sites_solution_secondary difmap
_audit_creation_date 2015-07-31
_audit_creation_method
;
Olex2 1.2
(compiled 2015.01.26 svn.r3150 for OlexSys, GUI svn.r4998)),
 SHELXL-2014,
 and manual edit
;
_cell_angle_alpha 90
_cell_angle_beta 90
_cell_angle_gamma 90
_cell_formula_units_Z 24
_cell_length_a 11.813(3)
_cell_length_b 11.813(3)
_cell_length_c 11.813(3)
_cell_measurement_reflns_used 9972
_cell_measurement_temperature 100
_cell_measurement_theta_max 47.73
_cell_measurement_theta_min 2.44
_cell_volume 1648.5(7)
_computing_cell_refinement 'SAINT v8.34A (Bruker-AXS, 2007)'
_computing_data_collection 'APEX2 2014.11-0 (Bruker-AXS, 2007)'
_computing_data_reduction 'SAINT V8.34A (Bruker-AXS, 2007)'
_computing_molecular_graphics 'DIAMOND 3 (Crystal Impact, 1999)'
_computing_publication_material 'Olex2 (Dolomanov et al., 2009)'
_computing_structure_refinement
;
SHELXL-2014/7 (Sheldrick, 2014)
PLATON-30715 SQUEEZE (Spek, 2015)  
;
_computing_structure_solution 'XT-2014/4 (Sheldrick, 2012)'
_diffrn_ambient_temperature 100
_diffrn_detector 'CMOS Area Detector'
_diffrn_detector_area_resol_mean 10.24
_diffrn_detector_type 'Bruker PHOTON 100 CMOS'
_diffrn_measured_fraction_theta_full 0.991
_diffrn_measured_fraction_theta_max 0.986
_diffrn_measurement_device '\k-geometry diffractometer'
_diffrn_measurement_device_type 'Bruker D8 VENTURE Kappa Duo PHOTON 100 CMOS'
_diffrn_measurement_method '\f and \w scans'
_diffrn_radiation_monochromator 'multilayer mirrors'
_diffrn_radiation_type MoK\a
_diffrn_radiation_wavelength 0.71073
_diffrn_reflns_av_R_equivalents 0.0535
_diffrn_reflns_av_unetI/netI 0.0332
_diffrn_reflns_Laue_measured_fraction_full 0.991
_diffrn_reflns_Laue_measured_fraction_max 0.986
_diffrn_reflns_limit_h_max 14
_diffrn_reflns_limit_h_min -17
_diffrn_reflns_limit_k_max 24
_diffrn_reflns_limit_k_min -19
_diffrn_reflns_limit_l_max 18
_diffrn_reflns_limit_l_min -22
_diffrn_reflns_number 25900
_diffrn_reflns_point_group_measured_fraction_full 0.991
_diffrn_reflns_point_group_measured_fraction_max 0.986
_diffrn_reflns_theta_full 25.000
_diffrn_reflns_theta_max 47.986
_diffrn_reflns_theta_min 2.987
_diffrn_source 'I\mS HB micro-focus sealed tube'
_diffrn_source_current 1
_diffrn_source_power 0.05
_diffrn_source_type 'Incoatech I\mS HB'
_diffrn_source_voltage 50
_diffrn_standards_number 0
_exptl_absorpt_coefficient_mu 0.552
_exptl_absorpt_correction_T_max 1.0000
_exptl_absorpt_correction_T_min 0.8819
_exptl_absorpt_correction_type multi-scan
_exptl_absorpt_process_details 'SADABS-2014/5 (Sheldrick, 2014)'
_exptl_crystal_colour colourless
_exptl_crystal_colour_primary colourless
_exptl_crystal_density_diffrn 1.491
_exptl_crystal_density_method 'not measured'
_exptl_crystal_description block
_exptl_crystal_F_000 738
_exptl_crystal_size_max 0.08
_exptl_crystal_size_mid 0.07
_exptl_crystal_size_min 0.05
_refine_diff_density_max 0.814
_refine_diff_density_min -1.019
_refine_diff_density_rms 0.131
_refine_ls_extinction_method none
_refine_ls_goodness_of_fit_ref 1.099
_refine_ls_hydrogen_treatment undef
_refine_ls_matrix_type full
_refine_ls_number_parameters 24
_refine_ls_number_reflns 1599
_refine_ls_number_restraints 0
_refine_ls_restrained_S_all 1.099
_refine_ls_R_factor_all 0.0623
_refine_ls_R_factor_gt 0.0497
_refine_ls_shift/su_max 0.001
_refine_ls_shift/su_mean 0.000
_refine_ls_structure_factor_coef Fsqd
_refine_ls_weighting_details 'w=1/[\s^2^(Fo^2^)+(0.0541P)^2^+1.7885P] where P=(Fo^2^+2Fc^2^)/3'
_refine_ls_weighting_scheme calc
_refine_ls_wR_factor_gt 0.1145
_refine_ls_wR_factor_ref 0.1188
_reflns_Friedel_coverage 0.000
_reflns_number_gt 1330
_reflns_number_total 1599
_reflns_threshold_expression 'I > 2\s(I)'
_cod_data_source_file cm5b03579_si_002.cif
_cod_data_source_block p15133
_cod_original_cell_volume 1648.5(13)
_cod_database_code 4003211
_shelx_space_group_comment
;
The symmetry employed for this shelxl refinement is uniquely defined
by the following loop, which should always be used as a source of
symmetry information in preference to the above space-group names.
They are only intended as comments.
;
_shelx_estimated_absorpt_t_max 0.973
_shelx_estimated_absorpt_t_min 0.957
_exptl_absorpt_special_details
;
SADABS-2014/5 (Bruker,2014/5) was used for absorption correction. wR2(int) was 0.0584 before and 0.0510 after correction. The Ratio of minimum to maximum transmission is 0.8819. The \l/2 correction factor is 0.00150.
;
_olex2_refinement_description
;
;
_shelx_shelxl_version_number 2014/7
_olex2_submission_special_instructions 'No special instructions were received'

loop_
_space_group_symop_operation_xyz
'x, y, z'
'-x, -y, z'
'-x, y, -z'
'x, -y, -z'
'z, x, y'
'z, -x, -y'
'-z, -x, y'
'-z, x, -y'
'y, z, x'
'-y, z, -x'
'y, -z, -x'
'-y, -z, x'
'y, x, -z'
'-y, -x, -z'
'y, -x, z'
'-y, x, z'
'x, z, -y'
'-x, z, y'
'-x, -z, -y'
'x, -z, y'
'z, y, -x'
'z, -y, x'
'-z, y, x'
'-z, -y, -x'
'-x, -y, -z'
'x, y, -z'
'x, -y, z'
'-x, y, z'
'-z, -x, -y'
'-z, x, y'
'z, x, -y'
'z, -x, y'
'-y, -z, -x'
'y, -z, x'
'-y, z, x'
'y, z, -x'
'-y, -x, z'
'y, x, z'
'-y, x, -z'
'y, -x, -z'
'-x, -z, y'
'x, -z, -y'
'x, z, y'
'-x, z, -y'
'-z, -y, x'
'-z, y, -x'
'z, -y, -x'
'z, y, x'

loop_
_atom_site_label
_atom_site_type_symbol
_atom_site_fract_x
_atom_site_fract_y
_atom_site_fract_z
_atom_site_U_iso_or_equiv
_atom_site_adp_type
_atom_site_occupancy
_atom_site_site_symmetry_order
_atom_site_calc_flag
_atom_site_refinement_flags_posn
_atom_site_refinement_flags_adp
_atom_site_refinement_flags_occupancy
Si1 Si 0.5000 0.87042(3) 0.31738(3) 0.00207(7) Uani 1 2 d S T P
O1 O 0.5000 0.79664(8) 0.20336(8) 0.00459(17) Uani 1 4 d S T P
O2 O 0.61343(6) 0.83950(9) 0.38657(6) 0.01013(17) Uani 1 2 d S T P
O3 O 0.5000 1.0000 0.27463(12) 0.0109(2) Uani 1 4 d S T P
F1 F 0.5000 1.0000 0.5000 0.0108(8) Uani 0.674(14) 16 d S T P

loop_
_atom_site_aniso_label
_atom_site_aniso_U_11
_atom_site_aniso_U_22
_atom_site_aniso_U_33
_atom_site_aniso_U_23
_atom_site_aniso_U_13
_atom_site_aniso_U_12
Si1 0.00238(12) 0.00174(12) 0.00210(12) -0.00013(8) 0.000 0.000
O1 0.0072(4) 0.0033(2) 0.0033(2) -0.0020(3) 0.000 0.000
O2 0.0082(2) 0.0139(4) 0.0082(2) -0.0053(2) -0.0059(3) 0.0053(2)
O3 0.0237(7) 0.0010(4) 0.0079(5) 0.000 0.000 0.000
F1 0.0101(10) 0.0121(16) 0.0101(10) 0.000 0.000 0.000

loop_
_atom_type_symbol
_atom_type_description
_atom_type_scat_dispersion_real
_atom_type_scat_dispersion_imag
_atom_type_scat_source
F F 0.0171 0.0103 'International Tables Vol C Tables 4.2.6.8 and 6.1.1.4'
O O 0.0106 0.0060 'International Tables Vol C Tables 4.2.6.8 and 6.1.1.4'
Si Si 0.0817 0.0704 'International Tables Vol C Tables 4.2.6.8 and 6.1.1.4'

loop_
_exptl_crystal_face_index_h
_exptl_crystal_face_index_k
_exptl_crystal_face_index_l
_exptl_crystal_face_perp_dist
0.00 -1.00 1.00 0.0240
0.00 1.00 -1.00 0.0140
1.00 1.00 1.00 0.0290
0.00 -1.00 -1.00 0.0200
-1.00 1.00 1.00 0.0360
1.00 -1.00 -1.00 0.0090
-1.00 0.00 0.00 0.0430
1.00 0.00 1.00 0.0330
-1.00 1.00 -1.00 0.0360
-1.00 -1.00 0.00 0.0270
1.00 0.00 0.00 0.0300
-1.00 1.00 2.00 0.0380

loop_
_geom_angle_atom_site_label_1
_geom_angle_atom_site_label_2
_geom_angle_atom_site_label_3
_geom_angle
_geom_angle_site_symmetry_1
_geom_angle_site_symmetry_3
O1 Si1 O2 107.62(4) . .
O1 Si1 O2 107.62(4) . 28_655
O1 Si1 O3 104.65(7) . .
O2 Si1 O2 112.50(8) . 28_655
O2 Si1 O3 111.97(5) 28_655 .
O2 Si1 O3 111.97(5) . .
Si1 O1 Si1 155.81(9) . 42_566
Si1 O2 Si1 142.39(7) 46_656 .
Si1 O3 Si1 143.49(10) 2_675 .

loop_
_geom_bond_atom_site_label_1
_geom_bond_atom_site_label_2
_geom_bond_distance
_geom_bond_site_symmetry_2
Si1 O1 1.6043(6) .
Si1 O2 1.6115(5) 28_655
Si1 O2 1.6115(6) .
Si1 O3 1.6119(7) .
O1 Si1 1.6043(6) 42_566
O2 Si1 1.6115(6) 46_656
O3 Si1 1.6119(7) 2_675

loop_
_geom_torsion_atom_site_label_1
_geom_torsion_atom_site_label_2
_geom_torsion_atom_site_label_3
_geom_torsion_atom_site_label_4
_geom_torsion
_geom_torsion_site_symmetry_1
_geom_torsion_site_symmetry_4
O1 Si1 O2 Si1 178.13(12) . 46_656
O1 Si1 O3 Si1 180.000(0) . 2_675
O2 Si1 O1 Si1 60.74(5) . 42_566
O2 Si1 O1 Si1 -60.74(5) 28_655 42_566
O2 Si1 O2 Si1 -63.48(16) 28_655 46_656
O2 Si1 O3 Si1 63.71(4) 28_655 2_675
O2 Si1 O3 Si1 -63.71(4) . 2_675
O3 Si1 O1 Si1 180.000(0) . 42_566
O3 Si1 O2 Si1 63.66(15) . 46_656
